data_7211904
loop_
_publ_author_name
'Yi, Zhihui'
'Yu, Xiaoyang'
'Xia, Wujiong'
'Zhao, Liyan'
'Yang, Chao'
'Chen, Qian'
'Wang, XiaoLin'
'Xu, Xianzhu'
'Zhang, Xiao'

_publ_section_title
;
 Influence of the steric hindrance of organic amines on the supramolecular
 network based on polyoxovanadates
;
_journal_issue 1
_journal_name_full CrystEngComm
_journal_page_first 242
_journal_paper_doi 10.1039/b916793p
_journal_volume 12
_journal_year 2010
_chemical_formula_sum 'C18 H66 Cl N12 Ni2 O38 V15'
_chemical_formula_weight 1975.80
_chemical_name_systematic
;
?
;
_space_group_IT_number 176
_symmetry_cell_setting hexagonal
_symmetry_space_group_name_Hall '-P 6c'
_symmetry_space_group_name_H-M 'P 63/m'
_atom_sites_solution_hydrogens geom
_atom_sites_solution_primary direct
_atom_sites_solution_secondary difmap
_audit_creation_method SHELXL-97
_cell_angle_alpha 90.00
_cell_angle_beta 90.00
_cell_angle_gamma 120.00
_cell_formula_units_Z 2
_cell_length_a 12.6031(9)
_cell_length_b 12.6031(9)
_cell_length_c 22.563(3)
_cell_measurement_reflns_used 6282
_cell_measurement_temperature 293(2)
_cell_measurement_theta_max 26.6352
_cell_measurement_theta_min 3.2328
_cell_volume 3103.7(5)
_computing_cell_refinement RAPID-AUTO
_computing_data_collection 'RAPID-AUTO (Rigaku, 1998)'
_computing_data_reduction RAPID-AUTO
_computing_structure_refinement 'SHELXL-97 (Sheldrick, 1997)'
_computing_structure_solution 'SHELXS-97 (Sheldrick, 1990)'
_diffrn_ambient_temperature 293(2)
_diffrn_detector_area_resol_mean 10
_diffrn_measured_fraction_theta_full 0.976
_diffrn_measured_fraction_theta_max 0.976
_diffrn_measurement_device_type RAXIS-RAPID
_diffrn_measurement_method '\w scans'
_diffrn_radiation_monochromator graphite
_diffrn_radiation_source 'fine-focus sealed tube'
_diffrn_radiation_type MoK\a
_diffrn_radiation_wavelength 0.71073
_diffrn_reflns_av_R_equivalents 0.0396
_diffrn_reflns_av_sigmaI/netI 0.0334
_diffrn_reflns_limit_h_max 12
_diffrn_reflns_limit_h_min -15
_diffrn_reflns_limit_k_max 15
_diffrn_reflns_limit_k_min -11
_diffrn_reflns_limit_l_max 24
_diffrn_reflns_limit_l_min -27
_diffrn_reflns_number 13151
_diffrn_reflns_theta_full 26.15
_diffrn_reflns_theta_max 26.15
_diffrn_reflns_theta_min 0.90
_exptl_absorpt_coefficient_mu 2.870
_exptl_absorpt_correction_T_max 0.7822
_exptl_absorpt_correction_T_min 0.6567
_exptl_absorpt_correction_type empirical
_exptl_absorpt_process_details '(ABSCOR; Higashi, 1995)'
_exptl_crystal_colour black
_exptl_crystal_density_diffrn 2.114
_exptl_crystal_density_method 'not measured'
_exptl_crystal_description block
_exptl_crystal_F_000 1960
_exptl_crystal_size_max 0.16
_exptl_crystal_size_mid 0.15
_exptl_crystal_size_min 0.09
_refine_diff_density_max 4.742
_refine_diff_density_min -1.108
_refine_diff_density_rms 0.250
_refine_ls_extinction_method none
_refine_ls_goodness_of_fit_ref 1.075
_refine_ls_hydrogen_treatment constr
_refine_ls_matrix_type full
_refine_ls_number_parameters 137
_refine_ls_number_reflns 2074
_refine_ls_number_restraints 0
_refine_ls_restrained_S_all 1.075
_refine_ls_R_factor_all 0.0706
_refine_ls_R_factor_gt 0.0678
_refine_ls_shift/su_max 0.152
_refine_ls_shift/su_mean 0.029
_refine_ls_structure_factor_coef Fsqd
_refine_ls_weighting_details 'calc w=1/[\s^2^(Fo^2^)+(0.1488P)^2^+7.7571P] where P=(Fo^2^+2Fc^2^)/3'
_refine_ls_weighting_scheme calc
_refine_ls_wR_factor_gt 0.2038
_refine_ls_wR_factor_ref 0.2070
_reflns_number_gt 1919
_reflns_number_total 2074
_reflns_threshold_expression >2sigma(I)
_cod_data_source_file b916793p.txt
_cod_data_source_block p63m
_cod_depositor_comments
;
The following automatic conversions were performed:

'_symmetry_cell_setting' value 'Hexagonal' changed to 'hexagonal'
according to /home/saulius/struct/CIF-dictionaries/cif_core.dic
dictionary named 'cif_core.dic' version 2.4.2 from 2011-04-26.

Automatic conversion script
Id: cif_fix_values 1891 2012-01-12 08:04:46Z andrius 
;
_cod_original_cell_volume 3103.7(6)
_cod_original_sg_symbol_H-M P6(3)/m
_cod_database_code 7211904

loop_
_symmetry_equiv_pos_as_xyz
'x, y, z'
'-y, x-y, z'
'-x+y, -x, z'
'-x, -y, z+1/2'
'y, -x+y, z+1/2'
'x-y, x, z+1/2'
'-x, -y, -z'
'y, -x+y, -z'
'x-y, x, -z'
'x, y, -z-1/2'
'-y, x-y, -z-1/2'
'-x+y, -x, -z-1/2'

loop_
_atom_site_label
_atom_site_type_symbol
_atom_site_fract_x
_atom_site_fract_y
_atom_site_fract_z
_atom_site_U_iso_or_equiv
_atom_site_adp_type
_atom_site_occupancy
_atom_site_symmetry_multiplicity
_atom_site_calc_flag
_atom_site_refinement_flags
Ni1 Ni 0.6667 0.3333 0.58424(7) 0.0273(4) Uani 1 3 d S
V1 V 0.61865(12) 0.79093(13) 0.67418(6) 0.0309(4) Uani 1 1 d .
V2 V 0.41498(12) 0.56077(12) 0.62797(5) 0.0234(4) Uani 1 1 d .
V3 V 0.46214(18) 0.49483(18) 0.7500 0.0296(5) Uani 1 2 d S
Cl1 Cl 0.3333 0.6667 0.7500 0.0399(11) Uani 1 6 d S
C1 C 0.7982(8) 0.2014(8) 0.5533(4) 0.0382(18) Uani 1 1 d .
H1 H 0.8712 0.2754 0.5391 0.046 Uiso 1 1 calc R
C2 C 0.7990(9) 0.2050(10) 0.6177(4) 0.044(2) Uani 1 1 d .
H2A H 0.8726 0.2079 0.6327 0.053 Uiso 1 1 calc R
H2B H 0.7286 0.1319 0.6332 0.053 Uiso 1 1 calc R
C3 C 0.8043(10) 0.0913(9) 0.5306(5) 0.052(3) Uani 1 1 d .
H3A H 0.8707 0.0880 0.5496 0.078 Uiso 1 1 calc R
H3B H 0.8173 0.0983 0.4885 0.078 Uiso 1 1 calc R
H3C H 0.7287 0.0178 0.5393 0.078 Uiso 1 1 calc R
N1 N 0.6876(7) 0.2058(7) 0.5321(3) 0.0351(15) Uani 1 1 d .
H1A H 0.6204 0.1312 0.5353 0.042 Uiso 1 1 calc R
H1B H 0.6969 0.2284 0.4938 0.042 Uiso 1 1 calc R
N2 N 0.7951(7) 0.3151(8) 0.6374(3) 0.0416(17) Uani 1 1 d .
H2C H 0.8697 0.3821 0.6336 0.050 Uiso 1 1 calc R
H2D H 0.7728 0.3075 0.6757 0.050 Uiso 1 1 calc R
O1 O 0.6758(8) 0.8149(8) 0.7500 0.0352(18) Uani 1 2 d S
O2 O 0.7408(6) 0.8452(6) 0.6347(3) 0.0419(15) Uani 1 1 d .
O3 O 0.5453(6) 0.6190(5) 0.6844(2) 0.0326(12) Uani 1 1 d .
O4 O 0.2509(5) 0.5213(5) 0.6143(2) 0.0266(10) Uani 1 1 d .
O5 O 0.4557(6) 0.5099(5) 0.5728(2) 0.0332(12) Uani 1 1 d .
O6 O 0.3399(5) 0.4307(5) 0.6848(2) 0.0284(11) Uani 1 1 d .
O7 O 0.5231(8) 0.4119(9) 0.7500 0.040(2) Uani 1 2 d S
O1W O 0.0000 0.0000 0.6657(8) 0.087(5) Uani 1 3 d S

loop_
_atom_site_aniso_label
_atom_site_aniso_U_11
_atom_site_aniso_U_22
_atom_site_aniso_U_33
_atom_site_aniso_U_23
_atom_site_aniso_U_13
_atom_site_aniso_U_12
Ni1 0.0270(6) 0.0270(6) 0.0278(8) 0.000 0.000 0.0135(3)
V1 0.0255(7) 0.0281(7) 0.0387(8) 0.0003(5) 0.0068(5) 0.0132(5)
V2 0.0267(7) 0.0249(7) 0.0209(6) -0.0006(5) -0.0009(5) 0.0145(5)
V3 0.0308(10) 0.0338(10) 0.0280(9) 0.000 0.000 0.0188(9)
Cl1 0.0440(17) 0.0440(17) 0.032(2) 0.000 0.000 0.0220(9)
C1 0.027(4) 0.031(4) 0.054(5) -0.002(4) 0.002(4) 0.012(3)
C2 0.034(4) 0.042(5) 0.056(5) 0.006(4) -0.011(4) 0.019(4)
C3 0.058(6) 0.033(5) 0.068(7) -0.003(4) 0.012(5) 0.025(5)
N1 0.038(4) 0.032(3) 0.036(4) -0.005(3) -0.008(3) 0.018(3)
N2 0.034(4) 0.052(5) 0.040(4) -0.011(3) -0.011(3) 0.023(4)
O1 0.035(4) 0.040(5) 0.024(4) 0.000 0.000 0.014(4)
O2 0.034(3) 0.048(4) 0.045(3) 0.004(3) 0.007(3) 0.021(3)
O3 0.035(3) 0.031(3) 0.035(3) -0.001(2) -0.009(2) 0.020(3)
O4 0.025(3) 0.031(3) 0.024(2) -0.008(2) -0.002(2) 0.015(2)
O5 0.040(3) 0.035(3) 0.031(3) -0.007(2) -0.002(2) 0.023(3)
O6 0.027(3) 0.028(3) 0.032(3) 0.004(2) -0.004(2) 0.015(2)
O7 0.043(5) 0.064(6) 0.026(4) 0.000 0.000 0.036(5)
O1W 0.078(7) 0.078(7) 0.104(13) 0.000 0.000 0.039(4)

loop_
_atom_type_symbol
_atom_type_description
_atom_type_scat_dispersion_real
_atom_type_scat_dispersion_imag
_atom_type_scat_source
C C 0.0033 0.0016 'International Tables Vol C Tables 4.2.6.8 and 6.1.1.4'
H H 0.0000 0.0000 'International Tables Vol C Tables 4.2.6.8 and 6.1.1.4'
N N 0.0061 0.0033 'International Tables Vol C Tables 4.2.6.8 and 6.1.1.4'
O O 0.0106 0.0060 'International Tables Vol C Tables 4.2.6.8 and 6.1.1.4'
V V 0.3005 0.5294 'International Tables Vol C Tables 4.2.6.8 and 6.1.1.4'
Ni Ni 0.3393 1.1124 'International Tables Vol C Tables 4.2.6.8 and 6.1.1.4'
Cl Cl 0.1484 0.1585 'International Tables Vol C Tables 4.2.6.8 and 6.1.1.4'

loop_
_geom_angle_atom_site_label_1
_geom_angle_atom_site_label_2
_geom_angle_atom_site_label_3
_geom_angle
_geom_angle_site_symmetry_1
_geom_angle_site_symmetry_3
N1 Ni1 N1 92.0(3) . 2_655
N1 Ni1 N1 92.0(3) . 3_665
N1 Ni1 N1 92.0(3) 2_655 3_665
N1 Ni1 N2 97.3(3) . 3_665
N1 Ni1 N2 168.4(3) 2_655 3_665
N1 Ni1 N2 80.8(3) 3_665 3_665
N1 Ni1 N2 168.4(3) . 2_655
N1 Ni1 N2 80.8(3) 2_655 2_655
N1 Ni1 N2 97.3(3) 3_665 2_655
N2 Ni1 N2 91.1(3) 3_665 2_655
N1 Ni1 N2 80.8(3) . .
N1 Ni1 N2 97.3(3) 2_655 .
N1 Ni1 N2 168.4(3) 3_665 .
N2 Ni1 N2 91.1(3) 3_665 .
N2 Ni1 N2 91.1(3) 2_655 .
O2 V1 O1 103.6(4) . .
O2 V1 O6 110.9(3) . 2_665
O1 V1 O6 90.5(3) . 2_665
O2 V1 O3 111.7(3) . .
O1 V1 O3 90.1(3) . .
O6 V1 O3 135.9(3) 2_665 .
O2 V1 O4 104.9(3) . 2_665
O1 V1 O4 151.5(3) . 2_665
O6 V1 O4 79.6(2) 2_665 2_665
O3 V1 O4 79.2(2) . 2_665
O2 V1 V2 113.0(2) . 2_665
O1 V1 V2 125.6(3) . 2_665
O6 V1 V2 39.82(16) 2_665 2_665
O3 V1 V2 110.57(18) . 2_665
O4 V1 V2 39.82(16) 2_665 2_665
O2 V1 V2 113.7(3) . .
O1 V1 V2 125.1(3) . .
O6 V1 V2 110.65(17) 2_665 .
O3 V1 V2 39.65(17) . .
O4 V1 V2 39.59(16) 2_665 .
V2 V1 V2 74.41(6) 2_665 .
O5 V2 O4 106.5(3) . 2_665
O5 V2 O4 107.1(3) . .
O4 V2 O4 93.6(3) 2_665 .
O5 V2 O3 106.7(3) . .
O4 V2 O3 82.9(2) 2_665 .
O4 V2 O3 145.6(2) . .
O5 V2 O6 107.4(3) . .
O4 V2 O6 145.5(2) 2_665 .
O4 V2 O6 82.9(2) . .
O3 V2 O6 81.1(2) . .
O5 V2 V1 112.8(2) . 3_565
O4 V2 V1 128.18(17) 2_665 3_565
O4 V2 V1 43.66(17) . 3_565
O3 V2 V1 115.01(19) . 3_565
O6 V2 V1 39.28(16) . 3_565
O5 V2 V1 112.0(2) . .
O4 V2 V1 43.62(17) 2_665 .
O4 V2 V1 128.08(17) . .
O3 V2 V1 39.31(18) . .
O6 V2 V1 114.88(17) . .
V1 V2 V1 133.83(6) 3_565 .
O5 V2 V3 116.9(2) . .
O4 V2 V3 115.36(17) 2_665 .
O4 V2 V3 114.55(16) . .
O3 V2 V3 41.26(19) . .
O6 V2 V3 40.18(17) . .
V1 V2 V3 74.76(5) 3_565 .
V1 V2 V3 75.72(5) . .
O7 V3 O6 105.4(3) . 10_557
O7 V3 O6 105.4(3) . .
O6 V3 O6 95.6(3) 10_557 .
O7 V3 O3 106.1(3) . 10_557
O6 V3 O3 76.7(2) 10_557 10_557
O6 V3 O3 148.5(2) . 10_557
O7 V3 O3 106.1(3) . .
O6 V3 O3 148.5(2) 10_557 .
O6 V3 O3 76.7(2) . .
O3 V3 O3 94.0(3) 10_557 .
O7 V3 V2 114.25(4) . 10_557
O6 V3 V2 38.50(16) 10_557 10_557
O6 V3 V2 124.60(18) . 10_557
O3 V3 V2 38.53(16) 10_557 10_557
O3 V3 V2 123.43(18) . 10_557
O7 V3 V2 114.24(4) . .
O6 V3 V2 124.60(18) 10_557 .
O6 V3 V2 38.50(16) . .
O3 V3 V2 123.43(18) 10_557 .
O3 V3 V2 38.53(16) . .
V2 V3 V2 131.51(8) 10_557 .
C2 C1 N1 108.0(7) . .
C2 C1 C3 111.3(8) . .
N1 C1 C3 113.5(8) . .
C1 C2 N2 109.0(7) . .
C1 N1 Ni1 108.8(5) . .
C2 N2 Ni1 108.5(5) . .
V1 O1 V1 139.8(5) 10_557 .
V1 O3 V2 101.0(3) . .
V1 O3 V3 137.8(3) . .
V2 O3 V3 100.2(3) . .
V2 O4 V2 140.2(3) 3_565 .
V2 O4 V1 96.8(2) 3_565 3_565
V2 O4 V1 96.5(2) . 3_565
V1 O6 V2 100.9(2) 3_565 .
V1 O6 V3 137.5(3) 3_565 .
V2 O6 V3 101.3(3) . .

loop_
_geom_bond_atom_site_label_1
_geom_bond_atom_site_label_2
_geom_bond_distance
_geom_bond_site_symmetry_2
Ni1 N1 2.112(7) .
Ni1 N1 2.112(7) 2_655
Ni1 N1 2.112(7) 3_665
Ni1 N2 2.117(8) 3_665
Ni1 N2 2.117(7) 2_655
Ni1 N2 2.117(7) .
V1 O2 1.606(6) .
V1 O1 1.822(3) .
V1 O6 1.895(6) 2_665
V1 O3 1.898(6) .
V1 O4 2.043(6) 2_665
V1 V2 2.940(2) 2_665
V1 V2 2.9402(19) .
V2 O5 1.598(5) .
V2 O4 1.887(6) 2_665
V2 O4 1.895(6) .
V2 O3 1.911(6) .
V2 O6 1.917(5) .
V2 V1 2.939(2) 3_565
V2 V3 3.0197(14) .
V3 O7 1.577(9) .
V3 O6 1.987(5) 10_557
V3 O6 1.987(5) .
V3 O3 2.024(6) 10_557
V3 O3 2.024(6) .
V3 V2 3.0197(14) 10_557
C1 C2 1.455(13) .
C1 N1 1.501(11) .
C1 C3 1.517(12) .
C2 N2 1.481(13) .
O1 V1 1.822(3) 10_557
O4 V2 1.887(6) 3_565
O4 V1 2.043(5) 3_565
O6 V1 1.895(6) 3_565
